data_2228746
loop_
_publ_author_name
'Wang, Mei'
'Yao, Ying-Ming'
'Zhang, Yong'
'Zhang, Zhen-Qin'
'Shi, Li-Ying'

_publ_section_title
;
 Dichlorido(<i>N</i>,<i>N</i>'-diisopropylpiperidine-1-carboximidamidato-\k^2^<i>N</i>,<i>N</i>')titanium(IV)
;
_journal_coeditor_code HG2762
_journal_issue 1
_journal_name_full 'Acta Crystallographica Section E'
_journal_page_first m125
_journal_paper_doi 10.1107/S1600536810053262
_journal_volume 67
_journal_year 2011
_chemical_formula_iupac '[Ti (C12 H24 N3)2 Cl2]'
_chemical_formula_moiety 'C24 H48 Cl2 N6 Ti'
_chemical_formula_sum 'C24 H48 Cl2 N6 Ti'
_chemical_formula_weight 539.48
_chemical_name_systematic
;
Dichlorido(<i>N</i>,<i>N</i>'-diisopropylpiperidine-1-carboximidamidato-
\k^2^<i>N</i>,<i>N</i>')titanium(IV)
;
_space_group_IT_number 2
_symmetry_cell_setting triclinic
_symmetry_space_group_name_Hall '-P 1'
_symmetry_space_group_name_H-M 'P -1'
_atom_sites_solution_hydrogens geom
_atom_sites_solution_primary direct
_atom_sites_solution_secondary difmap
_audit_creation_method SHELXL-97
_cell_angle_alpha 86.266(10)
_cell_angle_beta 75.841(8)
_cell_angle_gamma 82.304(8)
_cell_formula_units_Z 2
_cell_length_a 8.2810(3)
_cell_length_b 13.3678(9)
_cell_length_c 13.6178(7)
_cell_measurement_reflns_used 3913
_cell_measurement_temperature 193(2)
_cell_measurement_theta_max 27.5
_cell_measurement_theta_min 3.1
_cell_volume 1447.69(15)
_computing_cell_refinement 'CrystalClear (Rigaku, 1999)'
_computing_data_collection 'CrystalClear (Rigaku, 1999)'
_computing_data_reduction 'CrystalStructure (Rigaku/MSC, 2002)'
_computing_molecular_graphics 'ORTEPIII (Burnett & Johnson, 1996)'
_computing_publication_material 'CrystalStructure (Rigaku/MSC, 2002)'
_computing_structure_refinement 'SHELXL97 (Sheldrick, 2008)'
_computing_structure_solution 'SHELXS97 (Sheldrick, 2008)'
_diffrn_ambient_temperature 193(2)
_diffrn_detector_area_resol_mean 14.62
_diffrn_measured_fraction_theta_full 0.981
_diffrn_measured_fraction_theta_max 0.981
_diffrn_measurement_device_type 'Rigaku Mercury'
_diffrn_measurement_method \w
_diffrn_radiation_monochromator graphite
_diffrn_radiation_source 'fine-focus sealed tube'
_diffrn_radiation_type MoK\a
_diffrn_radiation_wavelength 0.71070
_diffrn_reflns_av_R_equivalents 0.0242
_diffrn_reflns_av_sigmaI/netI 0.0274
_diffrn_reflns_limit_h_max 10
_diffrn_reflns_limit_h_min -10
_diffrn_reflns_limit_k_max 17
_diffrn_reflns_limit_k_min -17
_diffrn_reflns_limit_l_max 17
_diffrn_reflns_limit_l_min -16
_diffrn_reflns_number 14490
_diffrn_reflns_theta_full 27.48
_diffrn_reflns_theta_max 27.48
_diffrn_reflns_theta_min 3.08
_exptl_absorpt_coefficient_mu 0.503
_exptl_absorpt_correction_T_max 0.9284
_exptl_absorpt_correction_T_min 0.7198
_exptl_absorpt_correction_type multi-scan
_exptl_absorpt_process_details '(REQAB; Jacobson, 1998)'
_exptl_crystal_colour dark-Red
_exptl_crystal_density_diffrn 1.238
_exptl_crystal_density_method 'not measured'
_exptl_crystal_description block
_exptl_crystal_F_000 580
_exptl_crystal_size_max 0.70
_exptl_crystal_size_mid 0.25
_exptl_crystal_size_min 0.15
_refine_diff_density_max 0.643
_refine_diff_density_min -0.316
_refine_ls_extinction_method none
_refine_ls_goodness_of_fit_ref 1.078
_refine_ls_hydrogen_treatment constr
_refine_ls_matrix_type full
_refine_ls_number_parameters 306
_refine_ls_number_reflns 6513
_refine_ls_number_restraints 0
_refine_ls_restrained_S_all 1.078
_refine_ls_R_factor_all 0.0486
_refine_ls_R_factor_gt 0.0414
_refine_ls_shift/su_max 0.000
_refine_ls_shift/su_mean 0.000
_refine_ls_structure_factor_coef Fsqd
_refine_ls_weighting_details 'calc w=1/[\s^2^(Fo^2^)+(0.0406P)^2^+0.8209P] where P=(Fo^2^+2Fc^2^)/3'
_refine_ls_weighting_scheme calc
_refine_ls_wR_factor_gt 0.0932
_refine_ls_wR_factor_ref 0.0966
_reflns_number_gt 5896
_reflns_number_total 6513
_reflns_threshold_expression I>2\s(I)
_cod_data_source_file hg2762.cif
_cod_data_source_block I
_cod_original_cell_volume 1447.69(13)
_cod_database_code 2228746
_cod_database_fobs_code 2228746

loop_
_symmetry_equiv_pos_as_xyz
'x, y, z'
'-x, -y, -z'

loop_
_atom_site_type_symbol
_atom_site_label
_atom_site_fract_x
_atom_site_fract_y
_atom_site_fract_z
_atom_site_U_iso_or_equiv
_atom_site_adp_type
_atom_site_calc_flag
_atom_site_refinement_flags
_atom_site_occupancy
_atom_site_disorder_assembly
_atom_site_disorder_group
Ti Ti1 0.02434(4) 0.22060(2) 0.23396(2) 0.02022(8) Uani d . 1 . .
Cl Cl1 -0.06242(6) 0.23150(3) 0.08319(4) 0.03338(12) Uani d . 1 . .
Cl Cl2 -0.22892(6) 0.17162(4) 0.32905(4) 0.03487(12) Uani d . 1 . .
N N1 -0.04278(17) 0.36915(10) 0.27568(11) 0.0234(3) Uani d . 1 . .
N N2 0.20565(17) 0.31810(10) 0.17994(11) 0.0227(3) Uani d . 1 . .
N N3 0.12949(17) 0.49848(10) 0.20127(12) 0.0255(3) Uani d . 1 . .
N N4 0.16572(17) 0.08674(10) 0.20244(10) 0.0194(3) Uani d . 1 . .
N N5 0.15650(17) 0.15914(10) 0.34437(10) 0.0216(3) Uani d . 1 . .
N N6 0.34501(17) 0.00317(11) 0.30397(10) 0.0223(3) Uani d . 1 . .
C C1 0.0996(2) 0.39864(12) 0.21722(13) 0.0218(3) Uani d . 1 . .
C C2 -0.1776(2) 0.43961(13) 0.33551(14) 0.0278(4) Uani d . 1 . .
H H2 -0.1393 0.5081 0.3280 0.033 Uiso calc R 1 . .
C C3 -0.3349(2) 0.44610(17) 0.29507(18) 0.0405(5) Uani d . 1 . .
H H3A -0.3080 0.4662 0.2230 0.061 Uiso calc R 1 . .
H H3B -0.4214 0.4962 0.3326 0.061 Uiso calc R 1 . .
H H3C -0.3764 0.3800 0.3036 0.061 Uiso calc R 1 . .
C C4 -0.2153(3) 0.40813(17) 0.44766(15) 0.0408(5) Uani d . 1 . .
H H4A -0.2479 0.3397 0.4563 0.061 Uiso calc R 1 . .
H H4B -0.3073 0.4551 0.4853 0.061 Uiso calc R 1 . .
H H4C -0.1150 0.4094 0.4735 0.061 Uiso calc R 1 . .
C C5 0.3538(2) 0.32465(15) 0.09379(15) 0.0329(4) Uani d . 1 . .
H H5 0.4166 0.3781 0.1095 0.039 Uiso calc R 1 . .
C C6 0.3042(3) 0.3572(2) -0.00399(17) 0.0558(7) Uani d . 1 . .
H H6A 0.2423 0.3064 -0.0220 0.084 Uiso calc R 1 . .
H H6B 0.4052 0.3641 -0.0580 0.084 Uiso calc R 1 . .
H H6C 0.2328 0.4222 0.0045 0.084 Uiso calc R 1 . .
C C7 0.4687(3) 0.2273(2) 0.0867(2) 0.0675(9) Uani d . 1 . .
H H7A 0.4964 0.2101 0.1522 0.101 Uiso calc R 1 . .
H H7B 0.5718 0.2347 0.0346 0.101 Uiso calc R 1 . .
H H7C 0.4129 0.1734 0.0687 0.101 Uiso calc R 1 . .
C C8 0.0227(2) 0.57243(13) 0.15365(14) 0.0288(4) Uani d . 1 . .
H H8A -0.0868 0.5475 0.1600 0.035 Uiso calc R 1 . .
H H8B 0.0762 0.5804 0.0806 0.035 Uiso calc R 1 . .
C C9 -0.0054(2) 0.67433(14) 0.20283(17) 0.0350(4) Uani d . 1 . .
H H9A -0.0738 0.6687 0.2731 0.042 Uiso calc R 1 . .
H H9B -0.0678 0.7247 0.1648 0.042 Uiso calc R 1 . .
C C10 0.1618(3) 0.70969(14) 0.20385(16) 0.0351(4) Uani d . 1 . .
H H10A 0.2226 0.7255 0.1336 0.042 Uiso calc R 1 . .
H H10B 0.1411 0.7721 0.2427 0.042 Uiso calc R 1 . .
C C11 0.2692(3) 0.62867(14) 0.25152(16) 0.0349(4) Uani d . 1 . .
H H11A 0.2144 0.6185 0.3241 0.042 Uiso calc R 1 . .
H H11B 0.3799 0.6512 0.2471 0.042 Uiso calc R 1 . .
C C12 0.2936(2) 0.52900(14) 0.19807(16) 0.0319(4) Uani d . 1 . .
H H12A 0.3567 0.5372 0.1268 0.038 Uiso calc R 1 . .
H H12B 0.3589 0.4764 0.2321 0.038 Uiso calc R 1 . .
C C13 0.22731(19) 0.08123(12) 0.28716(12) 0.0192(3) Uani d . 1 . .
C C14 0.1624(2) -0.00526(12) 0.14861(13) 0.0234(3) Uani d . 1 . .
H H14 0.2350 -0.0617 0.1743 0.028 Uiso calc R 1 . .
C C15 -0.0156(2) -0.03373(14) 0.17258(15) 0.0310(4) Uani d . 1 . .
H H15A -0.0539 -0.0470 0.2457 0.046 Uiso calc R 1 . .
H H15B -0.0170 -0.0945 0.1364 0.046 Uiso calc R 1 . .
H H15C -0.0904 0.0220 0.1511 0.046 Uiso calc R 1 . .
C C16 0.2324(3) 0.00808(16) 0.03502(14) 0.0353(4) Uani d . 1 . .
H H16A 0.1663 0.0651 0.0086 0.053 Uiso calc R 1 . .
H H16B 0.2267 -0.0536 0.0015 0.053 Uiso calc R 1 . .
H H16C 0.3495 0.0213 0.0218 0.053 Uiso calc R 1 . .
C C17 0.2158(2) 0.18903(14) 0.43013(13) 0.0281(4) Uani d . 1 . .
H H17 0.3158 0.1406 0.4370 0.034 Uiso calc R 1 . .
C C18 0.0777(3) 0.18062(18) 0.52705(14) 0.0398(5) Uani d . 1 . .
H H18A -0.0252 0.2224 0.5191 0.060 Uiso calc R 1 . .
H H18B 0.1135 0.2040 0.5842 0.060 Uiso calc R 1 . .
H H18C 0.0563 0.1100 0.5400 0.060 Uiso calc R 1 . .
C C19 0.2684(3) 0.29504(16) 0.41280(17) 0.0398(5) Uani d . 1 . .
H H19A 0.3570 0.2976 0.3503 0.060 Uiso calc R 1 . .
H H19B 0.3105 0.3119 0.4702 0.060 Uiso calc R 1 . .
H H19C 0.1714 0.3437 0.4067 0.060 Uiso calc R 1 . .
C C20 0.4988(2) -0.01999(13) 0.22347(13) 0.0265(4) Uani d . 1 . .
H H20A 0.5903 0.0133 0.2375 0.032 Uiso calc R 1 . .
H H20B 0.4786 0.0075 0.1577 0.032 Uiso calc R 1 . .
C C21 0.5530(2) -0.13335(14) 0.21646(14) 0.0315(4) Uani d . 1 . .
H H21A 0.4696 -0.1656 0.1924 0.038 Uiso calc R 1 . .
H H21B 0.6625 -0.1459 0.1669 0.038 Uiso calc R 1 . .
C C22 0.5683(2) -0.17964(16) 0.31945(16) 0.0366(4) Uani d . 1 . .
H H22A 0.6621 -0.1541 0.3394 0.044 Uiso calc R 1 . .
H H22B 0.5932 -0.2540 0.3152 0.044 Uiso calc R 1 . .
C C23 0.4055(3) -0.15274(15) 0.39905(15) 0.0369(4) Uani d . 1 . .
H H23A 0.4191 -0.1805 0.4662 0.044 Uiso calc R 1 . .
H H23B 0.3141 -0.1839 0.3823 0.044 Uiso calc R 1 . .
C C24 0.3581(3) -0.03855(15) 0.40407(13) 0.0330(4) Uani d . 1 . .
H H24A 0.2495 -0.0230 0.4537 0.040 Uiso calc R 1 . .
H H24B 0.4445 -0.0076 0.4266 0.040 Uiso calc R 1 . .

loop_
_atom_site_aniso_label
_atom_site_aniso_U_11
_atom_site_aniso_U_22
_atom_site_aniso_U_33
_atom_site_aniso_U_12
_atom_site_aniso_U_13
_atom_site_aniso_U_23
Ti1 0.01973(15) 0.01908(15) 0.02277(16) -0.00208(11) -0.00691(11) -0.00083(11)
Cl1 0.0400(3) 0.0334(2) 0.0332(2) -0.00592(19) -0.0216(2) 0.00408(18)
Cl2 0.0250(2) 0.0379(2) 0.0392(3) -0.00926(18) 0.00079(18) -0.0037(2)
N1 0.0179(6) 0.0208(7) 0.0295(8) -0.0010(5) -0.0023(6) -0.0025(6)
N2 0.0198(7) 0.0215(7) 0.0248(7) -0.0015(5) -0.0023(5) -0.0006(5)
N3 0.0210(7) 0.0194(7) 0.0380(8) -0.0030(5) -0.0114(6) 0.0032(6)
N4 0.0210(6) 0.0203(6) 0.0184(6) -0.0015(5) -0.0082(5) -0.0010(5)
N5 0.0222(7) 0.0257(7) 0.0186(7) -0.0027(5) -0.0075(5) -0.0033(5)
N6 0.0213(7) 0.0280(7) 0.0172(7) 0.0015(5) -0.0065(5) 0.0011(5)
C1 0.0211(8) 0.0212(8) 0.0248(8) -0.0020(6) -0.0090(6) -0.0007(6)
C2 0.0222(8) 0.0250(8) 0.0327(9) 0.0023(7) -0.0017(7) -0.0043(7)
C3 0.0208(9) 0.0439(12) 0.0536(13) 0.0020(8) -0.0062(9) -0.0008(10)
C4 0.0407(11) 0.0410(11) 0.0324(11) 0.0045(9) 0.0030(9) -0.0046(9)
C5 0.0255(9) 0.0319(9) 0.0355(10) -0.0036(7) 0.0033(8) -0.0003(8)
C6 0.0425(13) 0.088(2) 0.0304(11) -0.0109(13) 0.0037(10) 0.0027(12)
C7 0.0363(13) 0.0521(15) 0.087(2) 0.0078(11) 0.0249(13) 0.0141(14)
C8 0.0292(9) 0.0262(9) 0.0326(9) -0.0020(7) -0.0129(8) 0.0056(7)
C9 0.0336(10) 0.0228(9) 0.0473(12) 0.0004(7) -0.0105(9) 0.0038(8)
C10 0.0402(11) 0.0210(8) 0.0439(11) -0.0056(8) -0.0091(9) 0.0010(8)
C11 0.0359(10) 0.0274(9) 0.0461(12) -0.0084(8) -0.0164(9) -0.0005(8)
C12 0.0243(9) 0.0257(9) 0.0475(11) -0.0062(7) -0.0112(8) 0.0015(8)
C13 0.0177(7) 0.0228(8) 0.0180(7) -0.0052(6) -0.0051(6) 0.0018(6)
C14 0.0262(8) 0.0208(8) 0.0260(8) 0.0000(6) -0.0123(7) -0.0036(6)
C15 0.0331(9) 0.0257(9) 0.0399(11) -0.0074(7) -0.0176(8) -0.0008(7)
C16 0.0387(10) 0.0429(11) 0.0251(9) 0.0011(9) -0.0094(8) -0.0110(8)
C17 0.0279(9) 0.0350(9) 0.0250(9) 0.0000(7) -0.0132(7) -0.0086(7)
C18 0.0432(11) 0.0547(13) 0.0212(9) 0.0020(10) -0.0097(8) -0.0078(9)
C19 0.0419(11) 0.0403(11) 0.0456(12) -0.0074(9) -0.0219(10) -0.0131(9)
C20 0.0200(8) 0.0308(9) 0.0278(9) -0.0030(7) -0.0054(7) 0.0034(7)
C21 0.0239(9) 0.0341(10) 0.0328(10) 0.0037(7) -0.0036(7) -0.0002(8)
C22 0.0316(10) 0.0347(10) 0.0418(11) 0.0062(8) -0.0127(9) 0.0052(8)
C23 0.0423(11) 0.0366(10) 0.0279(10) 0.0036(9) -0.0079(8) 0.0089(8)
C24 0.0405(10) 0.0382(10) 0.0203(9) 0.0033(8) -0.0127(8) 0.0028(7)

loop_
_atom_type_symbol
_atom_type_description
_atom_type_scat_dispersion_real
_atom_type_scat_dispersion_imag
_atom_type_scat_source
C C 0.0033 0.0016 'International Tables Vol C Tables 4.2.6.8 and 6.1.1.4'
H H 0.0000 0.0000 'International Tables Vol C Tables 4.2.6.8 and 6.1.1.4'
Cl Cl 0.1484 0.1585 'International Tables Vol C Tables 4.2.6.8 and 6.1.1.4'
N N 0.0061 0.0033 'International Tables Vol C Tables 4.2.6.8 and 6.1.1.4'
Ti Ti 0.2776 0.4457 'International Tables Vol C Tables 4.2.6.8 and 6.1.1.4'

loop_
_geom_angle_atom_site_label_1
_geom_angle_atom_site_label_2
_geom_angle_atom_site_label_3
_geom_angle_site_symmetry_1
_geom_angle_site_symmetry_3
_geom_angle
_geom_angle_publ_flag
N4 Ti1 N1 . . 159.82(6) ?
N4 Ti1 N2 . . 100.06(6) ?
N1 Ti1 N2 . . 63.86(5) ?
N4 Ti1 N5 . . 64.01(5) ?
N1 Ti1 N5 . . 102.08(6) ?
N2 Ti1 N5 . . 89.81(5) ?
N4 Ti1 Cl1 . . 93.71(4) ?
N1 Ti1 Cl1 . . 99.11(4) ?
N2 Ti1 Cl1 . . 93.32(4) ?
N5 Ti1 Cl1 . . 157.69(4) ?
N4 Ti1 Cl2 . . 102.08(4) ?
N1 Ti1 Cl2 . . 92.76(4) ?
N2 Ti1 Cl2 . . 156.46(4) ?
N5 Ti1 Cl2 . . 92.70(4) ?
Cl1 Ti1 Cl2 . . 93.17(2) ?
N4 Ti1 C1 . . 131.72(5) ?
N1 Ti1 C1 . . 32.13(5) ?
N2 Ti1 C1 . . 31.98(5) ?
N5 Ti1 C1 . . 99.88(5) ?
Cl1 Ti1 C1 . . 94.34(4) ?
Cl2 Ti1 C1 . . 124.85(4) ?
N4 Ti1 C13 . . 32.50(5) ?
N1 Ti1 C13 . . 131.67(6) ?
N2 Ti1 C13 . . 94.39(5) ?
N5 Ti1 C13 . . 31.56(5) ?
Cl1 Ti1 C13 . . 126.14(4) ?
Cl2 Ti1 C13 . . 99.95(4) ?
C1 Ti1 C13 . . 118.19(5) ?
C1 N1 C2 . . 123.07(14) ?
C1 N1 Ti1 . . 92.95(10) ?
C2 N1 Ti1 . . 143.91(11) ?
C1 N2 C5 . . 123.23(14) ?
C1 N2 Ti1 . . 92.28(10) ?
C5 N2 Ti1 . . 137.87(12) ?
C1 N3 C12 . . 121.71(14) ?
C1 N3 C8 . . 121.35(14) ?
C12 N3 C8 . . 113.86(14) ?
C13 N4 C14 . . 121.05(13) ?
C13 N4 Ti1 . . 95.10(10) ?
C14 N4 Ti1 . . 137.93(10) ?
C13 N5 C17 . . 124.45(14) ?
C13 N5 Ti1 . . 91.13(10) ?
C17 N5 Ti1 . . 141.22(11) ?
C13 N6 C24 . . 124.54(14) ?
C13 N6 C20 . . 118.69(13) ?
C24 N6 C20 . . 113.94(14) ?
N2 C1 N1 . . 110.09(14) ?
N2 C1 N3 . . 126.28(15) ?
N1 C1 N3 . . 123.62(15) ?
N2 C1 Ti1 . . 55.74(8) ?
N1 C1 Ti1 . . 54.92(8) ?
N3 C1 Ti1 . . 173.93(12) ?
N1 C2 C3 . . 110.11(15) ?
N1 C2 C4 . . 111.19(15) ?
C3 C2 C4 . . 110.72(17) ?
N1 C2 H2 . . 108.2 ?
C3 C2 H2 . . 108.2 ?
C4 C2 H2 . . 108.2 ?
C2 C3 H3A . . 109.5 ?
C2 C3 H3B . . 109.5 ?
H3A C3 H3B . . 109.5 ?
C2 C3 H3C . . 109.5 ?
H3A C3 H3C . . 109.5 ?
H3B C3 H3C . . 109.5 ?
C2 C4 H4A . . 109.5 ?
C2 C4 H4B . . 109.5 ?
H4A C4 H4B . . 109.5 ?
C2 C4 H4C . . 109.5 ?
H4A C4 H4C . . 109.5 ?
H4B C4 H4C . . 109.5 ?
N2 C5 C7 . . 110.00(16) ?
N2 C5 C6 . . 112.07(16) ?
C7 C5 C6 . . 113.2(2) ?
N2 C5 H5 . . 107.1 ?
C7 C5 H5 . . 107.1 ?
C6 C5 H5 . . 107.1 ?
C5 C6 H6A . . 109.5 ?
C5 C6 H6B . . 109.5 ?
H6A C6 H6B . . 109.5 ?
C5 C6 H6C . . 109.5 ?
H6A C6 H6C . . 109.5 ?
H6B C6 H6C . . 109.5 ?
C5 C7 H7A . . 109.5 ?
C5 C7 H7B . . 109.5 ?
H7A C7 H7B . . 109.5 ?
C5 C7 H7C . . 109.5 ?
H7A C7 H7C . . 109.5 ?
H7B C7 H7C . . 109.5 ?
N3 C8 C9 . . 111.14(15) ?
N3 C8 H8A . . 109.4 ?
C9 C8 H8A . . 109.4 ?
N3 C8 H8B . . 109.4 ?
C9 C8 H8B . . 109.4 ?
H8A C8 H8B . . 108.0 ?
C8 C9 C10 . . 110.60(16) ?
C8 C9 H9A . . 109.5 ?
C10 C9 H9A . . 109.5 ?
C8 C9 H9B . . 109.5 ?
C10 C9 H9B . . 109.5 ?
H9A C9 H9B . . 108.1 ?
C11 C10 C9 . . 110.83(15) ?
C11 C10 H10A . . 109.5 ?
C9 C10 H10A . . 109.5 ?
C11 C10 H10B . . 109.5 ?
C9 C10 H10B . . 109.5 ?
H10A C10 H10B . . 108.1 ?
C10 C11 C12 . . 110.97(16) ?
C10 C11 H11A . . 109.4 ?
C12 C11 H11A . . 109.4 ?
C10 C11 H11B . . 109.4 ?
C12 C11 H11B . . 109.4 ?
H11A C11 H11B . . 108.0 ?
N3 C12 C11 . . 109.07(15) ?
N3 C12 H12A . . 109.9 ?
C11 C12 H12A . . 109.9 ?
N3 C12 H12B . . 109.9 ?
C11 C12 H12B . . 109.9 ?
H12A C12 H12B . . 108.3 ?
N5 C13 N4 . . 109.59(14) ?
N5 C13 N6 . . 128.95(14) ?
N4 C13 N6 . . 121.46(14) ?
N5 C13 Ti1 . . 57.31(8) ?
N4 C13 Ti1 . . 52.39(8) ?
N6 C13 Ti1 . . 173.14(12) ?
N4 C14 C16 . . 111.48(14) ?
N4 C14 C15 . . 109.93(14) ?
C16 C14 C15 . . 111.42(15) ?
N4 C14 H14 . . 108.0 ?
C16 C14 H14 . . 108.0 ?
C15 C14 H14 . . 108.0 ?
C14 C15 H15A . . 109.5 ?
C14 C15 H15B . . 109.5 ?
H15A C15 H15B . . 109.5 ?
C14 C15 H15C . . 109.5 ?
H15A C15 H15C . . 109.5 ?
H15B C15 H15C . . 109.5 ?
C14 C16 H16A . . 109.5 ?
C14 C16 H16B . . 109.5 ?
H16A C16 H16B . . 109.5 ?
C14 C16 H16C . . 109.5 ?
H16A C16 H16C . . 109.5 ?
H16B C16 H16C . . 109.5 ?
N5 C17 C19 . . 111.43(15) ?
N5 C17 C18 . . 108.81(15) ?
C19 C17 C18 . . 111.69(17) ?
N5 C17 H17 . . 108.3 ?
C19 C17 H17 . . 108.3 ?
C18 C17 H17 . . 108.3 ?
C17 C18 H18A . . 109.5 ?
C17 C18 H18B . . 109.5 ?
H18A C18 H18B . . 109.5 ?
C17 C18 H18C . . 109.5 ?
H18A C18 H18C . . 109.5 ?
H18B C18 H18C . . 109.5 ?
C17 C19 H19A . . 109.5 ?
C17 C19 H19B . . 109.5 ?
H19A C19 H19B . . 109.5 ?
C17 C19 H19C . . 109.5 ?
H19A C19 H19C . . 109.5 ?
H19B C19 H19C . . 109.5 ?
N6 C20 C21 . . 111.62(14) ?
N6 C20 H20A . . 109.3 ?
C21 C20 H20A . . 109.3 ?
N6 C20 H20B . . 109.3 ?
C21 C20 H20B . . 109.3 ?
H20A C20 H20B . . 108.0 ?
C22 C21 C20 . . 110.55(16) ?
C22 C21 H21A . . 109.5 ?
C20 C21 H21A . . 109.5 ?
C22 C21 H21B . . 109.5 ?
C20 C21 H21B . . 109.5 ?
H21A C21 H21B . . 108.1 ?
C21 C22 C23 . . 110.28(15) ?
C21 C22 H22A . . 109.6 ?
C23 C22 H22A . . 109.6 ?
C21 C22 H22B . . 109.6 ?
C23 C22 H22B . . 109.6 ?
H22A C22 H22B . . 108.1 ?
C22 C23 C24 . . 111.17(17) ?
C22 C23 H23A . . 109.4 ?
C24 C23 H23A . . 109.4 ?
C22 C23 H23B . . 109.4 ?
C24 C23 H23B . . 109.4 ?
H23A C23 H23B . . 108.0 ?
N6 C24 C23 . . 109.52(15) ?
N6 C24 H24A . . 109.8 ?
C23 C24 H24A . . 109.8 ?
N6 C24 H24B . . 109.8 ?
C23 C24 H24B . . 109.8 ?
H24A C24 H24B . . 108.2 ?

loop_
_geom_bond_atom_site_label_1
_geom_bond_atom_site_label_2
_geom_bond_site_symmetry_2
_geom_bond_distance
_geom_bond_publ_flag
Ti1 N4 . 2.0125(14) ?
Ti1 N1 . 2.0669(14) ?
Ti1 N2 . 2.0864(14) ?
Ti1 N5 . 2.1299(14) ?
Ti1 Cl1 . 2.3254(5) ?
Ti1 Cl2 . 2.3308(6) ?
Ti1 C1 . 2.5224(17) ?
Ti1 C13 . 2.5303(16) ?
N1 C1 . 1.343(2) ?
N1 C2 . 1.473(2) ?
N2 C1 . 1.337(2) ?
N2 C5 . 1.483(2) ?
N3 C1 . 1.383(2) ?
N3 C12 . 1.461(2) ?
N3 C8 . 1.464(2) ?
N4 C13 . 1.365(2) ?
N4 C14 . 1.479(2) ?
N5 C13 . 1.324(2) ?
N5 C17 . 1.469(2) ?
N6 C13 . 1.377(2) ?
N6 C24 . 1.462(2) ?
N6 C20 . 1.475(2) ?
C2 C3 . 1.523(3) ?
C2 C4 . 1.525(3) ?
C2 H2 . 1.0000 ?
C3 H3A . 0.9800 ?
C3 H3B . 0.9800 ?
C3 H3C . 0.9800 ?
C4 H4A . 0.9800 ?
C4 H4B . 0.9800 ?
C4 H4C . 0.9800 ?
C5 C7 . 1.500(3) ?
C5 C6 . 1.508(3) ?
C5 H5 . 1.0000 ?
C6 H6A . 0.9800 ?
C6 H6B . 0.9800 ?
C6 H6C . 0.9800 ?
C7 H7A . 0.9800 ?
C7 H7B . 0.9800 ?
C7 H7C . 0.9800 ?
C8 C9 . 1.522(3) ?
C8 H8A . 0.9900 ?
C8 H8B . 0.9900 ?
C9 C10 . 1.525(3) ?
C9 H9A . 0.9900 ?
C9 H9B . 0.9900 ?
C10 C11 . 1.522(3) ?
C10 H10A . 0.9900 ?
C10 H10B . 0.9900 ?
C11 C12 . 1.526(3) ?
C11 H11A . 0.9900 ?
C11 H11B . 0.9900 ?
C12 H12A . 0.9900 ?
C12 H12B . 0.9900 ?
C14 C16 . 1.521(2) ?
C14 C15 . 1.524(2) ?
C14 H14 . 1.0000 ?
C15 H15A . 0.9800 ?
C15 H15B . 0.9800 ?
C15 H15C . 0.9800 ?
C16 H16A . 0.9800 ?
C16 H16B . 0.9800 ?
C16 H16C . 0.9800 ?
C17 C19 . 1.525(3) ?
C17 C18 . 1.529(3) ?
C17 H17 . 1.0000 ?
C18 H18A . 0.9800 ?
C18 H18B . 0.9800 ?
C18 H18C . 0.9800 ?
C19 H19A . 0.9800 ?
C19 H19B . 0.9800 ?
C19 H19C . 0.9800 ?
C20 C21 . 1.524(3) ?
C20 H20A . 0.9900 ?
C20 H20B . 0.9900 ?
C21 C22 . 1.523(3) ?
C21 H21A . 0.9900 ?
C21 H21B . 0.9900 ?
C22 C23 . 1.526(3) ?
C22 H22A . 0.9900 ?
C22 H22B . 0.9900 ?
C23 C24 . 1.526(3) ?
C23 H23A . 0.9900 ?
C23 H23B . 0.9900 ?
C24 H24A . 0.9900 ?
C24 H24B . 0.9900 ?

loop_
_geom_torsion_atom_site_label_1
_geom_torsion_atom_site_label_2
_geom_torsion_atom_site_label_3
_geom_torsion_atom_site_label_4
_geom_torsion_site_symmetry_1
_geom_torsion_site_symmetry_2
_geom_torsion_site_symmetry_3
_geom_torsion_site_symmetry_4
_geom_torsion
_geom_torsion_publ_flag
N4 Ti1 N1 C1 . . . . 45.1(2) ?
N2 Ti1 N1 C1 . . . . 5.62(9) ?
N5 Ti1 N1 C1 . . . . 89.37(10) ?
Cl1 Ti1 N1 C1 . . . . -83.61(10) ?
Cl2 Ti1 N1 C1 . . . . -177.27(9) ?
N4 Ti1 N1 C2 . . . . -138.13(19) ?
N2 Ti1 N1 C2 . . . . -177.7(2) ?
N5 Ti1 N1 C2 . . . . -93.9(2) ?
Cl1 Ti1 N1 C2 . . . . 93.1(2) ?
Cl2 Ti1 N1 C2 . . . . -0.5(2) ?
C1 Ti1 N1 C2 . . . . 176.7(3) ?
N4 Ti1 N2 C1 . . . . -172.76(10) ?
N1 Ti1 N2 C1 . . . . -5.64(9) ?
N5 Ti1 N2 C1 . . . . -109.22(10) ?
Cl1 Ti1 N2 C1 . . . . 92.88(9) ?
Cl2 Ti1 N2 C1 . . . . -12.88(17) ?
N4 Ti1 N2 C5 . . . . 37.75(18) ?
N1 Ti1 N2 C5 . . . . -155.13(19) ?
N5 Ti1 N2 C5 . . . . 101.29(17) ?
Cl1 Ti1 N2 C5 . . . . -56.61(17) ?
Cl2 Ti1 N2 C5 . . . . -162.37(13) ?
C1 Ti1 N2 C5 . . . . -149.5(2) ?
N1 Ti1 N4 C13 . . . . 46.9(2) ?
N2 Ti1 N4 C13 . . . . 82.33(10) ?
N5 Ti1 N4 C13 . . . . -2.50(9) ?
Cl1 Ti1 N4 C13 . . . . 176.36(9) ?
Cl2 Ti1 N4 C13 . . . . -89.59(9) ?
C1 Ti1 N4 C13 . . . . 77.19(11) ?
N1 Ti1 N4 C14 . . . . -162.48(16) ?
N2 Ti1 N4 C14 . . . . -127.01(16) ?
N5 Ti1 N4 C14 . . . . 148.17(18) ?
Cl1 Ti1 N4 C14 . . . . -32.97(16) ?
Cl2 Ti1 N4 C14 . . . . 61.07(16) ?
C1 Ti1 N4 C14 . . . . -132.14(15) ?
N4 Ti1 N5 C13 . . . . 2.57(9) ?
N1 Ti1 N5 C13 . . . . -161.90(9) ?
N2 Ti1 N5 C13 . . . . -98.73(10) ?
Cl1 Ti1 N5 C13 . . . . -0.42(17) ?
Cl2 Ti1 N5 C13 . . . . 104.69(9) ?
C1 Ti1 N5 C13 . . . . -129.24(10) ?
N4 Ti1 N5 C17 . . . . 160.7(2) ?
N1 Ti1 N5 C17 . . . . -3.78(19) ?
N2 Ti1 N5 C17 . . . . 59.40(18) ?
Cl1 Ti1 N5 C17 . . . . 157.70(14) ?
Cl2 Ti1 N5 C17 . . . . -97.19(18) ?
C13 Ti1 N5 C17 . . . . 158.1(2) ?
C5 N2 C1 N1 . . . . 164.29(15) ?
Ti1 N2 C1 N1 . . . . 8.32(14) ?
C5 N2 C1 N3 . . . . -17.0(3) ?
Ti1 N2 C1 N3 . . . . -172.98(15) ?
C2 N1 C1 N2 . . . . 173.91(15) ?
Ti1 N1 C1 N2 . . . . -8.40(14) ?
C2 N1 C1 N3 . . . . -4.8(3) ?
Ti1 N1 C1 N3 . . . . 172.86(14) ?
C8 N3 C1 N2 . . . . 120.40(19) ?
C12 N3 C1 N1 . . . . 139.97(18) ?
C8 N3 C1 N1 . . . . -61.1(2) ?
C1 N1 C2 C3 . . . . 114.12(18) ?
Ti1 N1 C2 C3 . . . . -62.0(3) ?
C1 N1 C2 C4 . . . . -122.78(19) ?
Ti1 N1 C2 C4 . . . . 61.1(3) ?
C1 N2 C5 C7 . . . . 166.3(2) ?
Ti1 N2 C5 C7 . . . . -51.1(3) ?
C1 N2 C5 C6 . . . . -66.9(2) ?
Ti1 N2 C5 C6 . . . . 75.8(2) ?
C1 N3 C8 C9 . . . . 141.66(17) ?
C12 N3 C8 C9 . . . . -57.8(2) ?
N3 C8 C9 C10 . . . . 53.3(2) ?
C8 C9 C10 C11 . . . . -52.9(2) ?
C9 C10 C11 C12 . . . . 55.2(2) ?
C1 N3 C12 C11 . . . . -140.78(17) ?
C8 N3 C12 C11 . . . . 58.8(2) ?
C10 C11 C12 N3 . . . . -56.7(2) ?
C17 N5 C13 N4 . . . . -167.17(15) ?
Ti1 N5 C13 N4 . . . . -3.61(12) ?
C17 N5 C13 N6 . . . . 13.0(3) ?
Ti1 N5 C13 N6 . . . . 176.54(15) ?
C14 N4 C13 N5 . . . . -153.63(14) ?
Ti1 N4 C13 N5 . . . . 3.84(13) ?
C14 N4 C13 N6 . . . . 26.2(2) ?
Ti1 N4 C13 N6 . . . . -176.30(13) ?
C14 N4 C13 Ti1 . . . . -157.47(16) ?
C24 N6 C13 N5 . . . . 31.7(3) ?
C20 N6 C13 N5 . . . . -128.08(18) ?
C24 N6 C13 N4 . . . . -148.16(16) ?
C20 N6 C13 N4 . . . . 52.1(2) ?
C13 N4 C14 C16 . . . . -132.18(16) ?
Ti1 N4 C14 C16 . . . . 82.54(19) ?
C13 N4 C14 C15 . . . . 103.75(17) ?
Ti1 N4 C14 C15 . . . . -41.5(2) ?
C13 N5 C17 C19 . . . . 118.58(18) ?
Ti1 N5 C17 C19 . . . . -34.6(3) ?
C13 N5 C17 C18 . . . . -117.83(18) ?
Ti1 N5 C17 C18 . . . . 89.0(2) ?
C13 N6 C20 C21 . . . . -142.13(15) ?
C24 N6 C20 C21 . . . . 56.0(2) ?
N6 C20 C21 C22 . . . . -53.4(2) ?
C20 C21 C22 C23 . . . . 54.0(2) ?
C21 C22 C23 C24 . . . . -56.3(2) ?
C13 N6 C24 C23 . . . . 142.54(17) ?
C20 N6 C24 C23 . . . . -56.9(2) ?
C22 C23 C24 N6 . . . . 56.7(2) ?
